data_7063961
loop_
_publ_author_name
'Singh, Gurjaspreet'
Sushma,
'Kaur, Harshbir'
'Dalal, Anurag'
'Sahoo, Subash Chandra'
'Singh, Jandeep'
'George, Nancy'
'Esteban, Maria Angeles'
'Espinosa-Ru\'iz, Crist\'obal'

_publ_section_title
;
 &#x2018;Click&#x2019; generated indole appended
 thiosemicarbazone--triazole cojoined organosilane: a sensor for the
 recognition of Hg2+ ions, in silico docking and in vitro cytotoxic
 evaluation
;
_journal_issue 37
_journal_name_full 'New Journal of Chemistry'
_journal_page_first 16056
_journal_page_last 16069
_journal_paper_doi 10.1039/D5NJ02083B
_journal_volume 49
_journal_year 2025
_chemical_compound_source synthesized
_chemical_formula_moiety 'C13 H12 N4 S'
_chemical_formula_sum 'C13 H12 N4 S'
_chemical_formula_weight 256.33
_space_group_crystal_system monoclinic
_space_group_IT_number 14
_space_group_name_Hall '-P 2ybc'
_space_group_name_H-M_alt 'P 1 21/c 1'
_atom_sites_solution_primary dual
_audit_creation_date 2018-12-05
_audit_creation_method
;
Olex2 1.2-ac3
(compiled 2017.01.05 svn.r3372 for Rigaku Oxford Diffraction, GUI svn.r5289)
;
_audit_update_record
;
2022-03-14 deposited with the CCDC.	2025-08-11 downloaded from the CCDC.
;
_cell_angle_alpha 90
_cell_angle_beta 95.546(4)
_cell_angle_gamma 90
_cell_formula_units_Z 4
_cell_length_a 14.9567(6)
_cell_length_b 8.5775(5)
_cell_length_c 10.1447(4)
_cell_measurement_reflns_used 5131
_cell_measurement_temperature 293(2)
_cell_measurement_theta_max 26.9930
_cell_measurement_theta_min 3.3170
_cell_volume 1295.38(11)
_computing_cell_refinement 'CrysAlisPro 1.171.39.46 (Rigaku OD, 2018)'
_computing_data_collection 'CrysAlisPro 1.171.39.46 (Rigaku OD, 2018)'
_computing_data_reduction 'CrysAlisPro 1.171.39.46 (Rigaku OD, 2018)'
_computing_molecular_graphics 'Olex2 (Dolomanov et al., 2009)'
_computing_publication_material 'Olex2 (Dolomanov et al., 2009)'
_computing_structure_refinement 'olex2.refine (Bourhis et al., 2015)'
_computing_structure_solution 'ShelXT (Sheldrick, 2015)'
_diffrn_ambient_temperature 293
_diffrn_detector 'CCD plate'
_diffrn_detector_type HyPix3000
_diffrn_measured_fraction_theta_full 0.8732
_diffrn_measured_fraction_theta_max 0.91
_diffrn_measurement_details
;
List of Runs (angles in degrees, time in seconds):

  # Type    Start    End  Width  t~exp~   \w     \q     \k     \f   Frames
#--------------------------------------------------------------------------
  1  \w    -64.00 -39.00   0.50   25.00    --   -9.95 -24.00 -62.00   50
  2  \w     17.00  57.00   0.50   25.00    --   -9.95  24.00 101.00   80
  3  \w     23.00  49.00   0.50   25.00    --   10.22  24.00 101.00   52
  4  \w    -33.00  18.00   0.50   25.00    --   10.22 -24.00 -62.00  102
  5  \w    -23.00  46.00   0.50   25.00    --   -9.95  38.00  60.00  138
  6  \w    -36.00  -3.00   0.50   25.00    --   -9.95 125.00 -60.00   66
  7  \w    -58.00 -32.00   0.50   25.00    --   -9.95 125.00 150.00   52
  8  \w     -3.00  74.00   0.50   25.00    --   10.22  38.00 -30.00  154
  9  \w    -19.00   6.00   0.50   25.00    --   10.22 -99.00-120.00   50
;
_diffrn_measurement_device 'four-circle diffractometer'
_diffrn_measurement_device_type 'SuperNova, Single source at offset/far, HyPix3000'
_diffrn_measurement_method '\w scans'
_diffrn_orient_matrix_type 'CrysAlisPro convention (1999,Acta A55,543-557)'
_diffrn_orient_matrix_UB_11 -0.0390216000
_diffrn_orient_matrix_UB_12 0.0247751000
_diffrn_orient_matrix_UB_13 -0.0397603000
_diffrn_orient_matrix_UB_21 0.0258095000
_diffrn_orient_matrix_UB_22 0.0102044000
_diffrn_orient_matrix_UB_23 -0.0545012000
_diffrn_orient_matrix_UB_31 -0.0090182000
_diffrn_orient_matrix_UB_32 -0.0781980000
_diffrn_orient_matrix_UB_33 -0.0196704000
_diffrn_radiation_monochromator mirror
_diffrn_radiation_probe x-ray
_diffrn_radiation_type 'Mo K\a'
_diffrn_radiation_wavelength 0.71073
_diffrn_reflns_av_R_equivalents 0.0525
_diffrn_reflns_av_unetI/netI 0.0470
_diffrn_reflns_limit_h_max 18
_diffrn_reflns_limit_h_min -19
_diffrn_reflns_limit_k_max 9
_diffrn_reflns_limit_k_min -10
_diffrn_reflns_limit_l_max 12
_diffrn_reflns_limit_l_min -12
_diffrn_reflns_number 8629
_diffrn_reflns_theta_full 27.3078
_diffrn_reflns_theta_max 26.81
_diffrn_reflns_theta_min 3.32
_diffrn_source 'micro-focus sealed X-ray tube'
_diffrn_source_type 'SuperNova (Mo) X-ray Source'
_exptl_absorpt_coefficient_mu 0.237
_exptl_absorpt_correction_T_max 1.00000
_exptl_absorpt_correction_T_min 0.77192
_exptl_absorpt_correction_type multi-scan
_exptl_absorpt_process_details
;
CrysAlisPro 1.171.39.46 (Rigaku Oxford Diffraction, 2018)
Empirical absorption correction using spherical harmonics,
 implemented in SCALE3 ABSPACK scaling algorithm.
;
_exptl_crystal_colour colorless
_exptl_crystal_density_diffrn 1.3143
_exptl_crystal_description rod
_exptl_crystal_F_000 536.6511
_exptl_crystal_size_max 0.10
_exptl_crystal_size_mid 0.06
_exptl_crystal_size_min 0.04
_refine_diff_density_max 0.5095
_refine_diff_density_min -0.4202
_refine_diff_density_rms 0.0650
_refine_ls_d_res_high 0.7746
_refine_ls_d_res_low 6.1283
_refine_ls_goodness_of_fit_ref 1.0279
_refine_ls_hydrogen_treatment constr
_refine_ls_matrix_type full
_refine_ls_number_constraints 22
_refine_ls_number_parameters 162
_refine_ls_number_reflns 2543
_refine_ls_number_restraints 0
_refine_ls_restrained_S_all 1.0279
_refine_ls_R_factor_all 0.0789
_refine_ls_R_factor_gt 0.0571
_refine_ls_shift/su_max 0.0000
_refine_ls_shift/su_mean 0.0000
_refine_ls_structure_factor_coef Fsqd
_refine_ls_weighting_details 'w=1/[\s^2^(Fo^2^)+(0.0963P)^2^+0.4157P] where P=(Fo^2^+2Fc^2^)/3'
_refine_ls_weighting_scheme calc
_refine_ls_wR_factor_gt 0.1606
_refine_ls_wR_factor_ref 0.1779
_reflns_Friedel_coverage 0.0
_reflns_limit_h_max 18
_reflns_limit_h_min -18
_reflns_limit_k_max 10
_reflns_limit_k_min 0
_reflns_limit_l_max 12
_reflns_limit_l_min 0
_reflns_number_gt 1824
_reflns_number_total 2543
_reflns_threshold_expression I>=2u(I)
_cod_data_source_file d5nj02083b2.cif
_cod_data_source_block GJP-32
_cod_depositor_comments 'Adding full bibliography for 7063961.cif.'
_cod_original_sg_symbol_H-M 'P 21/c'
_cod_database_code 7063961
_chemical_oxdiff_formula 'C13 H12 N4 S'
_diffrn_oxdiff_ac3_digest_frames
;
010799e6422d429a146923e651eb51723b0074452ef
;
_reflns_odcompleteness_completeness 92.65
_reflns_odcompleteness_iscentric 1
_reflns_odcompleteness_theta 26.32
_olex2_refinement_description
;
1. Fixed Uiso
 At 1.2 times of:
  All C(H) groups, All C(H,H) groups, All N(H) groups, All N(H,H) groups
2.a Secondary CH2 refined with riding coordinates:
 C9(H9a,H9b)
2.b Aromatic/amide H refined with riding coordinates:
 N3(H3), C12(H12), C8(H8), C5(H5), C2(H2), C4(H4), C3(H3a)
2.c X=CH2 refined with riding coordinates:
 N4(H4a,H4b)
2.d :
 C11(H11)
;
_olex2_submission_special_instructions 'No special instructions were received'
_oxdiff_exptl_absorpt_empirical_details
;
Empirical correction (ABSPACK) includes:
- Absorption correction using spherical harmonics
- Frame scaling
;
_oxdiff_exptl_absorpt_empirical_full_max 1.362
_oxdiff_exptl_absorpt_empirical_full_min 0.645

loop_
_space_group_symop_id
_space_group_symop_operation_xyz
1 x,y,z
2 -x,y+1/2,-z+1/2
3 -x,-y,-z
4 x,-y-1/2,z-1/2

loop_
_atom_site_label
_atom_site_type_symbol
_atom_site_fract_x
_atom_site_fract_y
_atom_site_fract_z
_atom_site_U_iso_or_equiv
_atom_site_adp_type
_atom_site_occupancy
_atom_site_refinement_flags_posn
S1 S 0.99159(5) 0.42071(8) 0.82124(6) 0.0547(3) Uani 1.000000 .
N2 N 0.86603(13) 0.5432(2) 0.48093(19) 0.0430(5) Uani 1.000000 .
N3 N 0.91645(13) 0.5490(2) 0.60266(19) 0.0437(5) Uani 1.000000 .
H3 H 0.92951(13) 0.6374(2) 0.63960(19) 0.0525(6) Uiso 1.000000 R
N4 N 0.93347(14) 0.2862(2) 0.5939(2) 0.0534(6) Uani 1.000000 .
H4a H 0.95021(14) 0.1988(2) 0.6299(2) 0.0641(7) Uiso 1.000000 R
H4b H 0.90943(14) 0.2885(2) 0.5135(2) 0.0641(7) Uiso 1.000000 R
C13 C 0.94471(15) 0.4170(3) 0.6624(2) 0.0403(6) Uani 1.000000 .
N1 N 0.68878(15) 0.7809(4) 0.1460(2) 0.0730(9) Uani 1.000000 .
C12 C 0.84021(15) 0.6746(3) 0.4324(2) 0.0452(6) Uani 1.000000 .
H12 H 0.85905(15) 0.7661(3) 0.4757(2) 0.0542(7) Uiso 1.000000 R
C7 C 0.78205(15) 0.6822(3) 0.3107(2) 0.0478(7) Uani 1.000000 .
C1 C 0.74668(17) 0.5579(4) 0.2266(3) 0.0566(8) Uani 1.000000 .
C6 C 0.68742(18) 0.6224(5) 0.1263(3) 0.0658(9) Uani 1.000000 .
C8 C 0.74449(17) 0.8158(4) 0.2579(3) 0.0628(8) Uani 1.000000 .
H8 H 0.75496(17) 0.9153(4) 0.2923(3) 0.0754(10) Uiso 1.000000 R
C5 C 0.6405(2) 0.5346(7) 0.0263(3) 0.0961(14) Uani 1.000000 .
H5 H 0.6007(2) 0.5802(7) -0.0386(3) 0.1153(16) Uiso 1.000000 R
C2 C 0.7610(2) 0.3987(5) 0.2231(4) 0.0940(13) Uani 1.000000 .
H2 H 0.8003(2) 0.3504(5) 0.2872(4) 0.1128(16) Uiso 1.000000 R
C10 C 0.5486(3) 0.9196(5) 0.1422(4) 0.0902(13) Uani 1.000000 .
C9 C 0.6282(2) 0.8912(5) 0.0729(4) 0.1013(14) Uani 1.000000 .
H9a H 0.6595(2) 0.9889(5) 0.0624(4) 0.1215(17) Uiso 1.000000 R
H9b H 0.6101(2) 0.8500(5) -0.0146(4) 0.1215(17) Uiso 1.000000 R
C11 C 0.4870(4) 0.9358(7) 0.1983(5) 0.141(2) Uani 1.000000 .
H11 H 0.4366(4) 0.9491(7) 0.2441(5) 0.169(3) Uiso 1.000000 R
C4 C 0.6564(3) 0.3776(8) 0.0293(5) 0.135(2) Uani 1.000000 .
H4 H 0.6259(3) 0.3137(8) -0.0340(5) 0.162(2) Uiso 1.000000 R
C3 C 0.7161(3) 0.3134(7) 0.1232(6) 0.143(2) Uani 1.000000 .
H3a H 0.7271(3) 0.2069(7) 0.1195(6) 0.172(3) Uiso 1.000000 R

loop_
_atom_site_aniso_label
_atom_site_aniso_U_11
_atom_site_aniso_U_22
_atom_site_aniso_U_33
_atom_site_aniso_U_12
_atom_site_aniso_U_13
_atom_site_aniso_U_23
S1 0.0813(5) 0.0433(5) 0.0363(4) 0.0017(3) -0.0108(3) 0.0035(3)
N2 0.0453(10) 0.0456(13) 0.0365(10) 0.0015(9) -0.0052(8) 0.0026(9)
N3 0.0544(11) 0.0358(13) 0.0383(10) 0.0012(9) -0.0092(9) 0.0006(9)
N4 0.0756(14) 0.0380(13) 0.0435(11) -0.0022(11) -0.0110(10) -0.0001(10)
C13 0.0435(12) 0.0396(15) 0.0371(12) -0.0032(11) 0.0010(9) 0.0023(11)
N1 0.0499(13) 0.108(3) 0.0585(14) 0.0137(14) -0.0061(11) 0.0399(16)
C12 0.0439(12) 0.0433(16) 0.0474(13) 0.0031(11) -0.0003(10) 0.0040(12)
C7 0.0427(12) 0.0546(18) 0.0457(13) 0.0058(12) 0.0015(10) 0.0125(12)
C1 0.0443(13) 0.073(2) 0.0505(15) 0.0013(13) -0.0055(11) 0.0005(14)
C6 0.0470(14) 0.097(3) 0.0524(16) 0.0012(16) 0.0007(12) 0.0130(17)
C8 0.0549(15) 0.067(2) 0.0657(18) 0.0046(14) 0.0021(13) 0.0193(16)
C5 0.0578(18) 0.175(5) 0.0518(18) -0.011(2) -0.0154(14) 0.002(2)
C2 0.083(2) 0.085(3) 0.105(3) 0.009(2) -0.033(2) -0.033(2)
C10 0.079(2) 0.108(3) 0.077(2) 0.037(2) -0.025(2) 0.009(2)
C9 0.075(2) 0.121(3) 0.103(3) 0.015(2) -0.018(2) 0.063(3)
C11 0.123(4) 0.216(7) 0.079(3) 0.097(4) -0.015(3) -0.008(3)
C4 0.115(4) 0.160(5) 0.120(4) -0.004(4) -0.041(3) -0.049(4)
C3 0.123(4) 0.132(5) 0.162(5) 0.005(3) -0.055(3) -0.069(4)

loop_
_atom_type_symbol
_atom_type_scat_dispersion_real
_atom_type_scat_dispersion_imag
_atom_type_scat_Cromer_Mann_a1
_atom_type_scat_Cromer_Mann_a2
_atom_type_scat_Cromer_Mann_a3
_atom_type_scat_Cromer_Mann_a4
_atom_type_scat_Cromer_Mann_b1
_atom_type_scat_Cromer_Mann_b2
_atom_type_scat_Cromer_Mann_b3
_atom_type_scat_Cromer_Mann_b4
_atom_type_scat_Cromer_Mann_c
_atom_type_scat_source
_atom_type_scat_dispersion_source
H 0.00000 0.00000 0.49300 0.32291 0.14019 0.04081 10.51090 26.12570 3.14236 57.79970 0.0030380000826 'International Tables Volume C Table 6.1.1.4 (pp. 500-502)' 'Henke, Gullikson and Davis, At. Data and Nucl. Data Tables, 1993, 54, 2'
C 0.00347 0.00161 2.31000 1.02000 1.58860 0.86500 20.84390 10.20750 0.56870 51.65120 0.215599998832 'International Tables Volume C Table 6.1.1.4 (pp. 500-502)' 'Henke, Gullikson and Davis, At. Data and Nucl. Data Tables, 1993, 54, 2'
S 0.12424 0.12443 6.90530 5.20340 1.43790 1.58630 1.46790 22.21510 0.25360 56.17200 0.866900026798 'International Tables Volume C Table 6.1.1.4 (pp. 500-502)' 'Henke, Gullikson and Davis, At. Data and Nucl. Data Tables, 1993, 54, 2'
N 0.00653 0.00323 12.21260 3.13220 2.01250 1.16630 0.00570 9.89330 28.99750 0.58260 -11.5290002823 'International Tables Volume C Table 6.1.1.4 (pp. 500-502)' 'Henke, Gullikson and Davis, At. Data and Nucl. Data Tables, 1993, 54, 2'

loop_
_geom_angle_atom_site_label_1
_geom_angle_atom_site_label_2
_geom_angle_atom_site_label_3
_geom_angle
_geom_angle_site_symmetry_1
_geom_angle_site_symmetry_3
_geom_angle_publ_flag
C12 N2 N3 115.6(2) . . ?
H3 N3 N2 120.12(12) . . ?
C13 N3 N2 119.8(2) . . ?
C13 N3 H3 120.12(13) . . ?
H4b N4 H4a 120.0 . . ?
C13 N4 H4a 120.0 . . ?
C13 N4 H4b 120.0 . . ?
N3 C13 S1 120.04(18) . . ?
N4 C13 S1 122.39(18) . . ?
N4 C13 N3 117.6(2) . . ?
C8 N1 C6 109.5(2) . . ?
C9 N1 C6 124.5(3) . . ?
C9 N1 C8 125.1(3) . . ?
H12 C12 N2 119.79(14) . . ?
C7 C12 N2 120.4(2) . . ?
C7 C12 H12 119.79(15) . . ?
C1 C7 C12 129.3(2) . . ?
C8 C7 C12 124.5(3) . . ?
C8 C7 C1 106.1(2) . . ?
C6 C1 C7 108.1(3) . . ?
C2 C1 C7 134.4(3) . . ?
C2 C1 C6 117.5(3) . . ?
C1 C6 N1 106.6(3) . . ?
C5 C6 N1 129.7(3) . . ?
C5 C6 C1 123.7(4) . . ?
C7 C8 N1 109.6(3) . . ?
H8 C8 N1 125.19(19) . . ?
H8 C8 C7 125.19(18) . . ?
H5 C5 C6 121.9(3) . . ?
C4 C5 C6 116.1(4) . . ?
C4 C5 H5 121.9(2) . . ?
H2 C2 C1 120.68(18) . . ?
C3 C2 C1 118.6(4) . . ?
C3 C2 H2 120.7(3) . . ?
C11 C10 C9 177.3(5) . . ?
C10 C9 N1 110.9(3) . . ?
H9a C9 N1 109.45(19) . . ?
H9a C9 C10 109.5(2) . . ?
H9b C9 N1 109.5(2) . . ?
H9b C9 C10 109.5(2) . . ?
H9b C9 H9a 108.0 . . ?
H11 C11 C10 180.0 . . ?
H4 C4 C5 119.5(2) . . ?
C3 C4 C5 121.1(4) . . ?
C3 C4 H4 119.5(3) . . ?
C4 C3 C2 123.0(5) . . ?
H3a C3 C2 118.5(3) . . ?
H3a C3 C4 118.5(3) . . ?

loop_
_geom_bond_atom_site_label_1
_geom_bond_atom_site_label_2
_geom_bond_distance
_geom_bond_site_symmetry_2
_geom_bond_publ_flag
S1 C13 1.694(2) . ?
N2 N3 1.384(2) . ?
N2 C12 1.274(3) . ?
N3 H3 0.8600 . ?
N3 C13 1.334(3) . ?
N4 H4a 0.8600 . ?
N4 H4b 0.8600 . ?
N4 C13 1.322(3) . ?
N1 C6 1.375(4) . ?
N1 C8 1.375(4) . ?
N1 C9 1.462(4) . ?
C12 H12 0.9300 . ?
C12 C7 1.441(3) . ?
C7 C1 1.435(4) . ?
C7 C8 1.363(4) . ?
C1 C6 1.397(4) . ?
C1 C2 1.383(4) . ?
C6 C5 1.397(5) . ?
C8 H8 0.9300 . ?
C5 H5 0.9300 . ?
C5 C4 1.367(6) . ?
C2 H2 0.9300 . ?
C2 C3 1.372(5) . ?
C10 C9 1.460(6) . ?
C10 C11 1.138(7) . ?
C9 H9a 0.9700 . ?
C9 H9b 0.9700 . ?
C11 H11 0.9300 . ?
C4 H4 0.9300 . ?
C4 C3 1.357(7) . ?
C3 H3a 0.9300 . ?
